data_4070826
loop_
_publ_author_name
'Zi, Guofu'
'Xiang, Li'
'Song, Haibin'

_publ_section_title
;
 Enantioselective Hydroamination/Cyclization Catalyzed by Organolanthanide
 Amides Derived from a New Chiral Ligand,
 (S)-2-(Pyrrol-2-ylmethyleneamino)-2&#x2032;-(dimethylamino)-1,1&#x2032;-binaphthyl
;
_journal_issue 6
_journal_name_full Organometallics
_journal_page_first 1242
_journal_paper_doi 10.1021/om701058k
_journal_volume 27
_journal_year 2008
_chemical_formula_sum 'C28 H27 N3 O'
_chemical_formula_weight 421.53
_chemical_name_systematic
; 
 ? 
;
_space_group_IT_number 4
_symmetry_cell_setting monoclinic
_symmetry_space_group_name_Hall 'P 2yb'
_symmetry_space_group_name_H-M 'P 1 21 1'
_atom_sites_solution_hydrogens geom
_atom_sites_solution_primary direct
_atom_sites_solution_secondary difmap
_audit_creation_method SHELXL-97
_cell_angle_alpha 90.00
_cell_angle_beta 107.080(3)
_cell_angle_gamma 90.00
_cell_formula_units_Z 2
_cell_length_a 8.8927(15)
_cell_length_b 14.556(3)
_cell_length_c 9.4158(17)
_cell_measurement_reflns_used 3681
_cell_measurement_temperature 294(2)
_cell_measurement_theta_max 26.35
_cell_measurement_theta_min 2.26
_cell_volume 1165.0(4)
_computing_cell_refinement 'Bruker SMART'
_computing_data_collection 'Bruker SMART'
_computing_data_reduction 'Bruker SAINT'
_computing_molecular_graphics 'Bruker SHELXTL'
_computing_publication_material 'Bruker SHELXTL'
_computing_structure_refinement 'SHELXL-97 (Sheldrick, 1997)'
_computing_structure_solution 'SHELXS-97 (Sheldrick, 1990)'
_diffrn_ambient_temperature 294(2)
_diffrn_measured_fraction_theta_full 0.992
_diffrn_measured_fraction_theta_max 0.992
_diffrn_measurement_device_type 'CCD area detector'
_diffrn_measurement_method 'phi and omega scans'
_diffrn_radiation_monochromator graphite
_diffrn_radiation_source 'fine-focus sealed tube'
_diffrn_radiation_type MoK\a
_diffrn_radiation_wavelength 0.71073
_diffrn_reflns_av_R_equivalents 0.0241
_diffrn_reflns_av_sigmaI/netI 0.0270
_diffrn_reflns_limit_h_max 9
_diffrn_reflns_limit_h_min -11
_diffrn_reflns_limit_k_max 18
_diffrn_reflns_limit_k_min -11
_diffrn_reflns_limit_l_max 11
_diffrn_reflns_limit_l_min -8
_diffrn_reflns_number 6511
_diffrn_reflns_theta_full 26.40
_diffrn_reflns_theta_max 26.40
_diffrn_reflns_theta_min 2.26
_exptl_absorpt_coefficient_mu 0.074
_exptl_absorpt_correction_T_max 0.9868
_exptl_absorpt_correction_T_min 0.9825
_exptl_absorpt_correction_type multi-scan
_exptl_absorpt_process_details SADABS
_exptl_crystal_colour yellow
_exptl_crystal_density_diffrn 1.202
_exptl_crystal_density_meas ?
_exptl_crystal_density_method 'not measured'
_exptl_crystal_description block
_exptl_crystal_F_000 448
_exptl_crystal_size_max 0.24
_exptl_crystal_size_mid 0.20
_exptl_crystal_size_min 0.18
_refine_diff_density_max 0.230
_refine_diff_density_min -0.192
_refine_diff_density_rms 0.042
_refine_ls_abs_structure_details 'Flack H D (1983), Acta Cryst. A39, 876-881'
_refine_ls_abs_structure_Flack -10(10)
_refine_ls_extinction_method none
_refine_ls_goodness_of_fit_ref 1.090
_refine_ls_hydrogen_treatment theo
_refine_ls_matrix_type full
_refine_ls_number_parameters 292
_refine_ls_number_reflns 2470
_refine_ls_number_restraints 1
_refine_ls_restrained_S_all 1.090
_refine_ls_R_factor_all 0.0552
_refine_ls_R_factor_gt 0.0420
_refine_ls_shift/su_max 0.000
_refine_ls_shift/su_mean 0.000
_refine_ls_structure_factor_coef Fsqd
_refine_ls_weighting_details 'calc w=1/[\s^2^(Fo^2^)+(0.0573P)^2^+0.1571P] where P=(Fo^2^+2Fc^2^)/3'
_refine_ls_weighting_scheme calc
_refine_ls_wR_factor_gt 0.1001
_refine_ls_wR_factor_ref 0.1124
_reflns_number_gt 2115
_reflns_number_total 2470
_reflns_threshold_expression >2sigma(I)
_cod_data_source_file om701058k-file003.cif
_cod_data_source_block compound1H
_cod_depositor_comments
;
The following automatic conversions were performed:

'_symmetry_cell_setting' value 'Monoclinic' changed to 'monoclinic'
according to /home/saulius/struct/CIF-dictionaries/cif_core.dic
dictionary named 'cif_core.dic' version 2.4.1 from
2010-06-29.

'_exptl_absorpt_correction_type' value 'MULTI-SCAN'
changed to 'multi-scan' according to
/home/saulius/struct/CIF-dictionaries/cif_core.dic dictionary named
'cif_core.dic' version 2.4.1 from 2010-06-29.

Automatic conversion script
Id: cif_fix_values 1715 2011-07-08 13:25:40Z adriana 

The following automatic conversions were performed:

'_exptl_crystal_density_meas' value 'none' was changed to '?' - the
value is perceived as not measured.

Automatic conversion script
Id: cif_fix_values 3008 2015-01-20 13:52:24Z robertas 
;
_cod_original_sg_symbol_H-M P2(1)
_cod_database_code 4070826

loop_
_symmetry_equiv_pos_as_xyz
'x, y, z'
'-x, y+1/2, -z'

loop_
_atom_site_label
_atom_site_type_symbol
_atom_site_fract_x
_atom_site_fract_y
_atom_site_fract_z
_atom_site_U_iso_or_equiv
_atom_site_adp_type
_atom_site_occupancy
_atom_site_symmetry_multiplicity
_atom_site_calc_flag
_atom_site_refinement_flags
N1 N 0.3173(3) 0.70843(18) 0.7221(3) 0.0604(6) Uani 1 1 d .
H1 H 0.3734 0.6959 0.6641 0.072 Uiso 1 1 calc R
N2 N 0.6461(3) 0.68511(15) 0.9013(2) 0.0482(5) Uani 1 1 d .
N3 N 0.5507(2) 0.50175(18) 1.0279(2) 0.0511(6) Uani 1 1 d .
C1 C 0.1595(4) 0.7180(3) 0.6794(4) 0.0702(9) Uani 1 1 d .
H1C H 0.0934 0.7117 0.5830 0.084 Uiso 1 1 calc R
C2 C 0.1133(4) 0.7384(2) 0.8014(5) 0.0732(10) Uani 1 1 d .
H2 H 0.0108 0.7491 0.8032 0.088 Uiso 1 1 calc R
C3 C 0.2481(4) 0.7404(3) 0.9230(4) 0.0707(9) Uani 1 1 d .
H3 H 0.2518 0.7522 1.0211 0.085 Uiso 1 1 calc R
C4 C 0.3741(3) 0.7218(2) 0.8717(3) 0.0565(7) Uani 1 1 d .
C5 C 0.5351(4) 0.7073(2) 0.9567(3) 0.0563(7) Uani 1 1 d .
H5 H 0.5609 0.7144 1.0592 0.068 Uiso 1 1 calc R
C6 C 0.7928(3) 0.66407(19) 1.0063(3) 0.0461(6) Uani 1 1 d .
C7 C 0.8802(4) 0.7337(2) 1.1005(4) 0.0639(8) Uani 1 1 d .
H7 H 0.8420 0.7936 1.0920 0.077 Uiso 1 1 calc R
C8 C 1.0185(4) 0.7136(3) 1.2026(4) 0.0681(9) Uani 1 1 d .
H8 H 1.0751 0.7603 1.2622 0.082 Uiso 1 1 calc R
C9 C 1.0779(3) 0.6243(3) 1.2203(3) 0.0563(7) Uani 1 1 d .
C10 C 1.2187(4) 0.6002(3) 1.3308(4) 0.0772(12) Uani 1 1 d .
H10 H 1.2781 0.6462 1.3901 0.093 Uiso 1 1 calc R
C11 C 1.2691(4) 0.5126(4) 1.3525(3) 0.0772(11) Uani 1 1 d .
H11 H 1.3601 0.4986 1.4281 0.093 Uiso 1 1 calc R
C12 C 1.1840(3) 0.4420(3) 1.2611(4) 0.0694(10) Uani 1 1 d .
H12 H 1.2190 0.3816 1.2764 0.083 Uiso 1 1 calc R
C13 C 1.0500(3) 0.4624(2) 1.1495(3) 0.0528(7) Uani 1 1 d .
H13 H 0.9959 0.4156 1.0883 0.063 Uiso 1 1 calc R
C14 C 0.9927(3) 0.5532(2) 1.1260(3) 0.0438(6) Uani 1 1 d .
C15 C 0.8490(3) 0.57539(19) 1.0147(3) 0.0396(5) Uani 1 1 d .
C16 C 0.7570(3) 0.50560(17) 0.9070(2) 0.0366(5) Uani 1 1 d .
C17 C 0.8147(3) 0.47839(17) 0.7864(2) 0.0385(5) Uani 1 1 d .
C18 C 0.9617(3) 0.5078(2) 0.7732(3) 0.0479(6) Uani 1 1 d .
H18 H 1.0265 0.5443 0.8473 0.058 Uiso 1 1 calc R
C19 C 1.0099(4) 0.4834(2) 0.6535(3) 0.0595(8) Uani 1 1 d .
H19 H 1.1072 0.5033 0.6475 0.071 Uiso 1 1 calc R
C20 C 0.9154(4) 0.4289(2) 0.5401(3) 0.0662(9) Uani 1 1 d .
H20 H 0.9496 0.4130 0.4590 0.079 Uiso 1 1 calc R
C21 C 0.7740(4) 0.3993(2) 0.5482(3) 0.0581(8) Uani 1 1 d .
H21 H 0.7114 0.3634 0.4719 0.070 Uiso 1 1 calc R
C22 C 0.7194(3) 0.42209(18) 0.6709(3) 0.0451(6) Uani 1 1 d .
C23 C 0.5719(3) 0.39360(19) 0.6796(3) 0.0533(7) Uani 1 1 d .
H23 H 0.5088 0.3571 0.6045 0.064 Uiso 1 1 calc R
C24 C 0.5195(3) 0.4185(2) 0.7963(3) 0.0524(7) Uani 1 1 d .
H24 H 0.4217 0.3979 0.8000 0.063 Uiso 1 1 calc R
C25 C 0.6110(3) 0.47495(18) 0.9122(3) 0.0422(6) Uani 1 1 d .
C26 C 0.3815(3) 0.4953(3) 1.0026(4) 0.0716(9) Uani 1 1 d .
H26A H 0.3280 0.5142 0.9029 0.107 Uiso 1 1 calc R
H26B H 0.3512 0.5345 1.0714 0.107 Uiso 1 1 calc R
H26C H 0.3538 0.4330 1.0168 0.107 Uiso 1 1 calc R
C27 C 0.6406(4) 0.4814(3) 1.1798(3) 0.0651(8) Uani 1 1 d .
H27A H 0.6026 0.4254 1.2109 0.098 Uiso 1 1 d R
H27B H 0.6291 0.5307 1.2434 0.098 Uiso 1 1 d R
H27C H 0.7496 0.4744 1.1857 0.098 Uiso 1 1 d R
O1 O 0.5763(3) 0.7051(3) 0.5910(3) 0.1076(12) Uani 1 1 d .
H1A H 0.6301 0.7073 0.6781 0.161 Uiso 1 1 calc R
C28 C 0.6642(5) 0.6700(4) 0.5059(4) 0.0917(13) Uani 1 1 d .
H28A H 0.7580 0.7059 0.5205 0.138 Uiso 1 1 calc R
H28B H 0.6039 0.6719 0.4030 0.138 Uiso 1 1 calc R
H28C H 0.6921 0.6075 0.5345 0.138 Uiso 1 1 calc R

loop_
_atom_site_aniso_label
_atom_site_aniso_U_11
_atom_site_aniso_U_22
_atom_site_aniso_U_33
_atom_site_aniso_U_23
_atom_site_aniso_U_13
_atom_site_aniso_U_12
N1 0.0574(14) 0.0587(16) 0.0624(15) 0.0118(13) 0.0134(11) 0.0099(12)
N2 0.0525(12) 0.0413(12) 0.0476(12) -0.0012(10) 0.0098(10) 0.0051(10)
N3 0.0383(11) 0.0643(16) 0.0500(12) 0.0033(12) 0.0116(9) -0.0034(10)
C1 0.0554(17) 0.067(2) 0.080(2) 0.0151(18) 0.0068(16) 0.0069(16)
C2 0.0566(18) 0.0559(19) 0.111(3) 0.0040(19) 0.0302(19) 0.0059(15)
C3 0.070(2) 0.067(2) 0.083(2) -0.0070(18) 0.0336(18) 0.0054(17)
C4 0.0580(16) 0.0476(16) 0.0646(17) 0.0019(15) 0.0192(14) 0.0075(14)
C5 0.0649(17) 0.0489(16) 0.0537(15) -0.0029(13) 0.0150(13) 0.0053(14)
C6 0.0496(14) 0.0454(15) 0.0415(12) -0.0059(12) 0.0105(11) -0.0034(12)
C7 0.0697(19) 0.0519(18) 0.0672(19) -0.0199(15) 0.0158(16) -0.0045(15)
C8 0.0621(18) 0.073(2) 0.0638(19) -0.0336(18) 0.0105(14) -0.0202(18)
C9 0.0454(14) 0.079(2) 0.0412(13) -0.0140(14) 0.0074(11) -0.0120(14)
C10 0.0497(17) 0.123(4) 0.0486(17) -0.023(2) -0.0010(13) -0.016(2)
C11 0.0414(15) 0.131(4) 0.0471(16) 0.008(2) -0.0062(12) 0.003(2)
C12 0.0490(16) 0.095(3) 0.0618(19) 0.0233(19) 0.0123(14) 0.0094(17)
C13 0.0425(13) 0.0637(19) 0.0490(14) 0.0066(13) 0.0084(11) -0.0028(13)
C14 0.0369(12) 0.0586(16) 0.0338(12) -0.0037(11) 0.0074(10) -0.0051(11)
C15 0.0375(12) 0.0451(14) 0.0336(11) -0.0055(10) 0.0064(9) -0.0063(10)
C16 0.0366(11) 0.0344(12) 0.0326(10) 0.0022(10) 0.0004(9) 0.0027(10)
C17 0.0436(12) 0.0336(12) 0.0337(11) 0.0022(10) 0.0042(9) 0.0035(10)
C18 0.0493(14) 0.0491(15) 0.0437(13) -0.0024(12) 0.0111(11) 0.0020(12)
C19 0.0652(18) 0.065(2) 0.0553(15) 0.0059(15) 0.0281(14) 0.0083(16)
C20 0.095(2) 0.062(2) 0.0455(15) 0.0016(15) 0.0261(16) 0.0181(19)
C21 0.082(2) 0.0468(17) 0.0371(13) -0.0051(12) 0.0049(13) 0.0123(15)
C22 0.0569(15) 0.0343(13) 0.0359(12) 0.0010(11) 0.0011(11) 0.0063(12)
C23 0.0557(15) 0.0434(15) 0.0459(15) -0.0069(12) -0.0082(12) -0.0091(12)
C24 0.0428(13) 0.0495(16) 0.0557(15) -0.0009(13) 0.0003(12) -0.0105(12)
C25 0.0370(11) 0.0440(14) 0.0406(12) 0.0055(11) 0.0035(10) -0.0010(11)
C26 0.0476(16) 0.085(3) 0.086(2) -0.004(2) 0.0256(15) -0.0079(16)
C27 0.0695(19) 0.079(2) 0.0496(15) 0.0051(15) 0.0218(14) 0.0039(17)
O1 0.0791(16) 0.182(4) 0.0606(14) 0.0184(19) 0.0193(13) 0.037(2)
C28 0.096(3) 0.103(3) 0.074(2) 0.004(2) 0.022(2) 0.033(2)

loop_
_atom_type_symbol
_atom_type_description
_atom_type_scat_dispersion_real
_atom_type_scat_dispersion_imag
_atom_type_scat_source
C C 0.0033 0.0000 'International Tables Vol C Tables 4.2.6.8 and 6.1.1.4'
H H 0.0000 0.0000 'International Tables Vol C Tables 4.2.6.8 and 6.1.1.4'
N N 0.0061 0.0000 'International Tables Vol C Tables 4.2.6.8 and 6.1.1.4'
O O 0.0106 0.0000 'International Tables Vol C Tables 4.2.6.8 and 6.1.1.4'

loop_
_geom_angle_atom_site_label_1
_geom_angle_atom_site_label_2
_geom_angle_atom_site_label_3
_geom_angle
C1 N1 C4 109.3(3)
C1 N1 H1 125.4
C4 N1 H1 125.4
C5 N2 C6 115.4(2)
C25 N3 C27 118.9(2)
C25 N3 C26 117.8(2)
C27 N3 C26 113.1(3)
N1 C1 C2 108.4(3)
N1 C1 H1C 125.8
C2 C1 H1C 125.8
C1 C2 C3 107.4(3)
C1 C2 H2 126.3
C3 C2 H2 126.3
C4 C3 C2 107.5(3)
C4 C3 H3 126.3
C2 C3 H3 126.3
N1 C4 C3 107.4(3)
N1 C4 C5 124.1(3)
C3 C4 C5 128.1(3)
N2 C5 C4 124.7(3)
N2 C5 H5 117.6
C4 C5 H5 117.6
C15 C6 C7 120.7(2)
C15 C6 N2 119.0(2)
C7 C6 N2 120.3(3)
C8 C7 C6 120.4(3)
C8 C7 H7 119.8
C6 C7 H7 119.8
C7 C8 C9 121.4(3)
C7 C8 H8 119.3
C9 C8 H8 119.3
C8 C9 C10 122.7(3)
C8 C9 C14 119.2(3)
C10 C9 C14 118.1(3)
C11 C10 C9 121.8(3)
C11 C10 H10 119.1
C9 C10 H10 119.1
C10 C11 C12 120.2(3)
C10 C11 H11 119.9
C12 C11 H11 119.9
C13 C12 C11 120.1(4)
C13 C12 H12 120.0
C11 C12 H12 120.0
C12 C13 C14 121.1(3)
C12 C13 H13 119.5
C14 C13 H13 119.5
C13 C14 C9 118.7(2)
C13 C14 C15 122.0(2)
C9 C14 C15 119.2(3)
C6 C15 C14 119.0(2)
C6 C15 C16 118.7(2)
C14 C15 C16 122.4(2)
C25 C16 C17 119.7(2)
C25 C16 C15 121.7(2)
C17 C16 C15 118.2(2)
C18 C17 C22 117.7(2)
C18 C17 C16 122.8(2)
C22 C17 C16 119.5(2)
C19 C18 C17 121.0(3)
C19 C18 H18 119.5
C17 C18 H18 119.5
C18 C19 C20 121.0(3)
C18 C19 H19 119.5
C20 C19 H19 119.5
C21 C20 C19 119.9(3)
C21 C20 H20 120.1
C19 C20 H20 120.1
C20 C21 C22 121.2(3)
C20 C21 H21 119.4
C22 C21 H21 119.4
C23 C22 C21 121.9(3)
C23 C22 C17 118.9(2)
C21 C22 C17 119.1(3)
C24 C23 C22 121.1(2)
C24 C23 H23 119.4
C22 C23 H23 119.4
C23 C24 C25 121.3(2)
C23 C24 H24 119.3
C25 C24 H24 119.3
C16 C25 N3 120.9(2)
C16 C25 C24 119.4(2)
N3 C25 C24 119.7(2)
N3 C26 H26A 109.5
N3 C26 H26B 109.5
H26A C26 H26B 109.5
N3 C26 H26C 109.5
H26A C26 H26C 109.5
H26B C26 H26C 109.5
N3 C27 H27A 109.5
N3 C27 H27B 109.5
H27A C27 H27B 109.5
N3 C27 H27C 109.5
H27A C27 H27C 109.5
H27B C27 H27C 109.5
C28 O1 H1A 109.5
O1 C28 H28A 109.5
O1 C28 H28B 109.5
H28A C28 H28B 109.5
O1 C28 H28C 109.5
H28A C28 H28C 109.5
H28B C28 H28C 109.5

loop_
_geom_bond_atom_site_label_1
_geom_bond_atom_site_label_2
_geom_bond_distance
N1 C1 1.349(4)
N1 C4 1.363(4)
N1 H1 0.8600
N2 C5 1.286(4)
N2 C6 1.420(3)
N3 C25 1.404(3)
N3 C27 1.449(3)
N3 C26 1.455(3)
C1 C2 1.361(5)
C1 H1C 0.9300
C2 C3 1.394(5)
C2 H2 0.9300
C3 C4 1.372(4)
C3 H3 0.9300
C4 C5 1.436(4)
C5 H5 0.9300
C6 C15 1.378(4)
C6 C7 1.419(4)
C7 C8 1.352(4)
C7 H7 0.9300
C8 C9 1.395(5)
C8 H8 0.9300
C9 C10 1.417(5)
C9 C14 1.427(4)
C10 C11 1.347(6)
C10 H10 0.9300
C11 C12 1.409(6)
C11 H11 0.9300
C12 C13 1.370(4)
C12 H12 0.9300
C13 C14 1.410(4)
C13 H13 0.9300
C14 C15 1.431(3)
C15 C16 1.498(3)
C16 C25 1.387(3)
C16 C17 1.432(3)
C17 C18 1.415(4)
C17 C22 1.425(3)
C18 C19 1.365(4)
C18 H18 0.9300
C19 C20 1.396(5)
C19 H19 0.9300
C20 C21 1.352(5)
C20 H20 0.9300
C21 C22 1.418(4)
C21 H21 0.9300
C22 C23 1.400(4)
C23 C24 1.363(4)
C23 H23 0.9300
C24 C25 1.417(4)
C24 H24 0.9300
C26 H26A 0.9600
C26 H26B 0.9600
C26 H26C 0.9600
C27 H27A 0.9600
C27 H27B 0.9599
C27 H27C 0.9600
O1 C28 1.372(5)
O1 H1A 0.8200
C28 H28A 0.9600
C28 H28B 0.9600
C28 H28C 0.9600

loop_
_geom_hbond_atom_site_label_D
_geom_hbond_atom_site_label_H
_geom_hbond_atom_site_label_A
_geom_hbond_distance_DH
_geom_hbond_distance_HA
_geom_hbond_distance_DA
_geom_hbond_angle_DHA
N1 H1 O1 0.86 2.12 2.916(4) 154.3
O1 H1A N2 0.82 2.09 2.818(3) 147.9

loop_
_geom_torsion_atom_site_label_1
_geom_torsion_atom_site_label_2
_geom_torsion_atom_site_label_3
_geom_torsion_atom_site_label_4
_geom_torsion
C4 N1 C1 C2 0.5(4)
N1 C1 C2 C3 -0.6(4)
C1 C2 C3 C4 0.5(4)
C1 N1 C4 C3 -0.2(4)
C1 N1 C4 C5 173.2(3)
C2 C3 C4 N1 -0.2(4)
C2 C3 C4 C5 -173.2(3)
C6 N2 C5 C4 -173.2(3)
N1 C4 C5 N2 4.1(5)
C3 C4 C5 N2 176.0(3)
C5 N2 C6 C15 113.3(3)
C5 N2 C6 C7 -67.0(4)
C15 C6 C7 C8 -1.6(5)
N2 C6 C7 C8 178.8(3)
C6 C7 C8 C9 -1.1(5)
C7 C8 C9 C10 -177.0(3)
C7 C8 C9 C14 1.6(5)
C8 C9 C10 C11 175.6(3)
C14 C9 C10 C11 -2.9(5)
C9 C10 C11 C12 2.1(6)
C10 C11 C12 C13 0.1(5)
C11 C12 C13 C14 -1.4(5)
C12 C13 C14 C9 0.5(4)
C12 C13 C14 C15 -177.0(3)
C8 C9 C14 C13 -177.0(3)
C10 C9 C14 C13 1.6(4)
C8 C9 C14 C15 0.6(4)
C10 C9 C14 C15 179.2(3)
C7 C6 C15 C14 3.7(4)
N2 C6 C15 C14 -176.6(2)
C7 C6 C15 C16 -176.5(2)
N2 C6 C15 C16 3.1(4)
C13 C14 C15 C6 174.4(2)
C9 C14 C15 C6 -3.2(4)
C13 C14 C15 C16 -5.4(4)
C9 C14 C15 C16 177.1(2)
C6 C15 C16 C25 -68.3(3)
C14 C15 C16 C25 111.5(3)
C6 C15 C16 C17 104.6(3)
C14 C15 C16 C17 -75.6(3)
C25 C16 C17 C18 179.4(2)
C15 C16 C17 C18 6.3(3)
C25 C16 C17 C22 1.7(3)
C15 C16 C17 C22 -171.4(2)
C22 C17 C18 C19 0.4(4)
C16 C17 C18 C19 -177.3(3)
C17 C18 C19 C20 0.2(5)
C18 C19 C20 C21 -0.2(5)
C19 C20 C21 C22 -0.4(5)
C20 C21 C22 C23 178.7(3)
C20 C21 C22 C17 1.0(4)
C18 C17 C22 C23 -178.7(2)
C16 C17 C22 C23 -0.9(3)
C18 C17 C22 C21 -0.9(4)
C16 C17 C22 C21 176.8(2)
C21 C22 C23 C24 -178.0(3)
C17 C22 C23 C24 -0.3(4)
C22 C23 C24 C25 0.8(4)
C17 C16 C25 N3 -179.0(2)
C15 C16 C25 N3 -6.2(4)
C17 C16 C25 C24 -1.2(4)
C15 C16 C25 C24 171.6(2)
C27 N3 C25 C16 -58.0(4)
C26 N3 C25 C16 159.0(3)
C27 N3 C25 C24 124.2(3)
C26 N3 C25 C24 -18.8(4)
C23 C24 C25 C16 -0.1(4)
C23 C24 C25 N3 177.8(3)
